data_7211128
loop_
_publ_author_name
'Perumalla, Sathyanarayana Reddy'
'Sun, Changquan Calvin'

_publ_section_title
;
 Synthon preference in O-protonated amide crystals -- dominance of short
 strong hydrogen bonds
;
_journal_issue 44
_journal_name_full CrystEngComm
_journal_page_first 8941
_journal_paper_doi 10.1039/c3ce41271g
_journal_volume 15
_journal_year 2013
_chemical_formula_sum 'C9 H12 Br N O2'
_chemical_formula_weight 246.11
_chemical_name_common 'Ethenzamide hydrobromide salt'
_chemical_name_systematic
; 
 ? 
;
_space_group_IT_number 14
_symmetry_cell_setting monoclinic
_symmetry_space_group_name_Hall '-P 2ybc'
_symmetry_space_group_name_H-M 'P 1 21/c 1'
_atom_sites_solution_hydrogens geom
_atom_sites_solution_primary direct
_atom_sites_solution_secondary difmap
_audit_creation_method SHELXL-97
_cell_angle_alpha 90.00
_cell_angle_beta 124.184(4)
_cell_angle_gamma 90.00
_cell_formula_units_Z 4
_cell_length_a 7.6316(6)
_cell_length_b 15.2521(11)
_cell_length_c 10.6249(6)
_cell_measurement_reflns_used 6464
_cell_measurement_temperature 100(2)
_cell_measurement_theta_max 27.44
_cell_measurement_theta_min 2.67
_cell_volume 1023.06(13)
_computing_cell_refinement 'Bruker SAINT'
_computing_data_collection 'Bruker Apex2'
_computing_data_reduction 'Bruker SAINT'
_computing_molecular_graphics 'Bruker SHELXTL'
_computing_publication_material 'Bruker SHELXTL'
_computing_structure_refinement 'SHELXL-97 (Sheldrick, 1997)'
_computing_structure_solution 'SHELXS-97 (Sheldrick, 1990)'
_diffrn_ambient_temperature 100(2)
_diffrn_measured_fraction_theta_full 0.995
_diffrn_measured_fraction_theta_max 0.995
_diffrn_measurement_device_type 'Bruker Apex II platform CCD'
_diffrn_measurement_method 'Omega and Phi scans'
_diffrn_radiation_monochromator graphite
_diffrn_radiation_source 'fine-focus sealed tube'
_diffrn_radiation_type MoK\a
_diffrn_radiation_wavelength 0.71073
_diffrn_reflns_av_R_equivalents 0.0266
_diffrn_reflns_av_sigmaI/netI 0.0198
_diffrn_reflns_limit_h_max 9
_diffrn_reflns_limit_h_min -9
_diffrn_reflns_limit_k_max 19
_diffrn_reflns_limit_k_min -19
_diffrn_reflns_limit_l_max 13
_diffrn_reflns_limit_l_min -13
_diffrn_reflns_number 11566
_diffrn_reflns_theta_full 27.49
_diffrn_reflns_theta_max 27.49
_diffrn_reflns_theta_min 2.67
_diffrn_standards_number 0
_exptl_absorpt_coefficient_mu 3.986
_exptl_absorpt_correction_T_max 0.3359
_exptl_absorpt_correction_T_min 0.2221
_exptl_absorpt_correction_type multi-scan
_exptl_absorpt_process_details 'SADABS (G. Sheldrick, 2003)'
_exptl_crystal_colour Colorless
_exptl_crystal_density_diffrn 1.598
_exptl_crystal_density_method 'not measured'
_exptl_crystal_description Blocks
_exptl_crystal_F_000 496
_exptl_crystal_size_max 0.54
_exptl_crystal_size_mid 0.40
_exptl_crystal_size_min 0.35
_refine_diff_density_max 0.287
_refine_diff_density_min -0.362
_refine_diff_density_rms 0.052
_refine_ls_extinction_method none
_refine_ls_goodness_of_fit_ref 1.038
_refine_ls_hydrogen_treatment mixed
_refine_ls_matrix_type full
_refine_ls_number_parameters 166
_refine_ls_number_reflns 2330
_refine_ls_number_restraints 0
_refine_ls_restrained_S_all 1.038
_refine_ls_R_factor_all 0.0266
_refine_ls_R_factor_gt 0.0210
_refine_ls_shift/su_max 0.001
_refine_ls_shift/su_mean 0.000
_refine_ls_structure_factor_coef Fsqd
_refine_ls_weighting_details 'calc w=1/[\s^2^(Fo^2^)+(0.0233P)^2^+0.3807P] where P=(Fo^2^+2Fc^2^)/3'
_refine_ls_weighting_scheme calc
_refine_ls_wR_factor_gt 0.0489
_refine_ls_wR_factor_ref 0.0508
_reflns_number_gt 2028
_reflns_number_total 2330
_reflns_threshold_expression >2sigma(I)
_cod_data_source_file c3ce41271g.txt
_cod_data_source_block 12007_0m
_cod_depositor_comments
;
The following automatic conversions were performed:

'_symmetry_cell_setting' value 'Monoclinic' changed to 'monoclinic'
according to /home/saulius/struct/CIF-dictionaries/cif_core.dic
dictionary named 'cif_core.dic' version 2.4.2 from
2011-04-26.

'_exptl_absorpt_correction_type' value 'Multi-Scan'
changed to 'multi-scan' according to
/home/saulius/struct/CIF-dictionaries/cif_core.dic dictionary named
'cif_core.dic' version 2.4.2 from 2011-04-26.

Automatic conversion script
Id: cif_fix_values 1891 2012-01-12 08:04:46Z andrius 
;
_cod_original_cell_volume 1023.06(12)
_cod_original_sg_symbol_H-M P2(1)/c
_cod_database_code 7211128

loop_
_symmetry_equiv_pos_as_xyz
'x, y, z'
'-x, y+1/2, -z+1/2'
'-x, -y, -z'
'x, -y-1/2, z-1/2'

loop_
_atom_site_label
_atom_site_type_symbol
_atom_site_fract_x
_atom_site_fract_y
_atom_site_fract_z
_atom_site_U_iso_or_equiv
_atom_site_adp_type
_atom_site_occupancy
_atom_site_symmetry_multiplicity
_atom_site_calc_flag
O1 O -0.3425(2) 0.14018(8) -0.18504(15) 0.0325(3) Uani 1 1 d
O10 O -0.1779(2) -0.10508(8) 0.01378(14) 0.0283(3) Uani 1 1 d
N1 N -0.2952(2) -0.00147(11) -0.21875(18) 0.0277(3) Uani 1 1 d
C1 C -0.1581(4) -0.25308(14) -0.0433(3) 0.0377(4) Uani 1 1 d
C2 C -0.1597(3) -0.19397(12) 0.0686(2) 0.0307(4) Uani 1 1 d
C3 C -0.2048(3) 0.02419(13) 0.2935(2) 0.0319(4) Uani 1 1 d
C4 C -0.2564(3) 0.10581(13) 0.2247(2) 0.0305(4) Uani 1 1 d
C5 C -0.1771(3) -0.04727(13) 0.2265(2) 0.0295(4) Uani 1 1 d
C6 C -0.2803(3) 0.11598(12) 0.0872(2) 0.0269(4) Uani 1 1 d
C7 C -0.2039(2) -0.03778(11) 0.08612(19) 0.0237(3) Uani 1 1 d
C8 C -0.2570(2) 0.04470(10) 0.01473(18) 0.0222(3) Uani 1 1 d
C9 C -0.2982(2) 0.05988(11) -0.13576(18) 0.0231(3) Uani 1 1 d
Br1 Br 0.40829(3) -0.141942(11) 0.495462(19) 0.03137(7) Uani 1 1 d
H2B H -0.027(3) -0.1969(12) 0.171(2) 0.028(5) Uiso 1 1 d
H6 H -0.320(3) 0.1686(14) 0.038(2) 0.030(5) Uiso 1 1 d
H2A H -0.282(3) -0.2058(12) 0.074(2) 0.024(5) Uiso 1 1 d
H4 H -0.274(3) 0.1541(13) 0.270(2) 0.033(5) Uiso 1 1 d
H1C H -0.156(3) -0.3138(16) -0.018(2) 0.041(6) Uiso 1 1 d
H1E H -0.275(3) -0.0514(15) -0.188(2) 0.035(6) Uiso 1 1 d
H1B H -0.284(4) -0.2466(14) -0.143(3) 0.044(6) Uiso 1 1 d
H1D H -0.329(3) 0.0092(15) -0.309(3) 0.046(6) Uiso 1 1 d
H3 H -0.194(3) 0.0167(14) 0.387(3) 0.044(6) Uiso 1 1 d
H5 H -0.140(3) -0.1028(15) 0.275(2) 0.039(6) Uiso 1 1 d
H1A H -0.032(4) -0.2457(14) -0.044(2) 0.046(6) Uiso 1 1 d
H1F H -0.362(4) 0.1454(16) -0.271(3) 0.064(8) Uiso 1 1 d

loop_
_atom_site_aniso_label
_atom_site_aniso_U_11
_atom_site_aniso_U_22
_atom_site_aniso_U_33
_atom_site_aniso_U_23
_atom_site_aniso_U_13
_atom_site_aniso_U_12
O1 0.0458(8) 0.0276(7) 0.0275(7) 0.0033(5) 0.0228(6) 0.0054(6)
O10 0.0364(7) 0.0218(6) 0.0316(7) 0.0017(5) 0.0222(6) 0.0024(5)
N1 0.0342(8) 0.0270(8) 0.0240(8) -0.0005(6) 0.0177(7) -0.0002(6)
C1 0.0418(11) 0.0264(10) 0.0441(12) -0.0027(9) 0.0237(10) 0.0005(8)
C2 0.0318(9) 0.0244(9) 0.0364(10) 0.0042(7) 0.0195(9) 0.0006(7)
C3 0.0270(9) 0.0482(11) 0.0202(9) -0.0009(8) 0.0130(7) -0.0004(8)
C4 0.0290(9) 0.0361(10) 0.0265(9) -0.0086(8) 0.0157(8) -0.0018(8)
C5 0.0271(9) 0.0350(10) 0.0267(9) 0.0048(7) 0.0153(7) 0.0021(7)
C6 0.0252(8) 0.0277(9) 0.0268(9) -0.0025(7) 0.0141(7) 0.0005(7)
C7 0.0200(8) 0.0270(8) 0.0252(8) -0.0023(7) 0.0135(7) -0.0009(6)
C8 0.0197(7) 0.0255(8) 0.0216(8) -0.0022(6) 0.0117(6) -0.0018(6)
C9 0.0194(7) 0.0257(8) 0.0238(8) -0.0014(6) 0.0120(7) -0.0017(6)
Br1 0.04499(12) 0.02628(10) 0.02695(10) -0.00020(7) 0.02272(9) 0.00000(8)

loop_
_atom_type_symbol
_atom_type_description
_atom_type_scat_dispersion_real
_atom_type_scat_dispersion_imag
_atom_type_scat_source
C C 0.0033 0.0016 'International Tables Vol C Tables 4.2.6.8 and 6.1.1.4'
H H 0.0000 0.0000 'International Tables Vol C Tables 4.2.6.8 and 6.1.1.4'
Br Br -0.2901 2.4595 'International Tables Vol C Tables 4.2.6.8 and 6.1.1.4'
N N 0.0061 0.0033 'International Tables Vol C Tables 4.2.6.8 and 6.1.1.4'
O O 0.0106 0.0060 'International Tables Vol C Tables 4.2.6.8 and 6.1.1.4'

loop_
_geom_angle_atom_site_label_1
_geom_angle_atom_site_label_2
_geom_angle_atom_site_label_3
_geom_angle
C9 O1 H1F 111.9(17)
C7 O10 C2 119.27(13)
C9 N1 H1E 118.4(15)
C9 N1 H1D 121.1(15)
H1E N1 H1D 120(2)
C2 C1 H1C 111.2(12)
C2 C1 H1B 111.3(13)
H1C C1 H1B 105.1(18)
C2 C1 H1A 112.5(13)
H1C C1 H1A 104.5(18)
H1B C1 H1A 111.6(18)
O10 C2 C1 106.56(15)
O10 C2 H2B 107.1(11)
C1 C2 H2B 112.9(11)
O10 C2 H2A 108.4(11)
C1 C2 H2A 111.7(11)
H2B C2 H2A 109.9(15)
C5 C3 C4 121.23(17)
C5 C3 H3 119.5(13)
C4 C3 H3 119.3(13)
C6 C4 C3 119.37(17)
C6 C4 H4 119.1(13)
C3 C4 H4 121.6(13)
C3 C5 C7 119.75(17)
C3 C5 H5 120.8(13)
C7 C5 H5 119.4(13)
C4 C6 C8 120.97(17)
C4 C6 H6 120.8(12)
C8 C6 H6 118.1(12)
O10 C7 C5 123.03(16)
O10 C7 C8 117.33(14)
C5 C7 C8 119.63(15)
C6 C8 C7 119.04(15)
C6 C8 C9 117.52(15)
C7 C8 C9 123.40(14)
N1 C9 O1 120.45(16)
N1 C9 C8 123.66(16)
O1 C9 C8 115.89(14)

loop_
_geom_bond_atom_site_label_1
_geom_bond_atom_site_label_2
_geom_bond_distance
O1 C9 1.300(2)
O1 H1F 0.84(3)
O10 C7 1.362(2)
O10 C2 1.451(2)
N1 C9 1.295(2)
N1 H1E 0.81(2)
N1 H1D 0.86(2)
C1 C2 1.498(3)
C1 H1C 0.96(2)
C1 H1B 0.95(2)
C1 H1A 0.97(2)
C2 H2B 0.99(2)
C2 H2A 0.984(18)
C3 C5 1.381(3)
C3 C4 1.384(3)
C3 H3 0.95(2)
C4 C6 1.376(3)
C4 H4 0.93(2)
C5 C7 1.395(2)
C5 H5 0.95(2)
C6 C8 1.400(2)
C6 H6 0.91(2)
C7 C8 1.406(2)
C8 C9 1.464(2)

loop_
_geom_torsion_atom_site_label_1
_geom_torsion_atom_site_label_2
_geom_torsion_atom_site_label_3
_geom_torsion_atom_site_label_4
_geom_torsion
C7 O10 C2 C1 173.66(15)
C5 C3 C4 C6 -0.1(3)
C4 C3 C5 C7 -0.8(3)
C3 C4 C6 C8 1.2(3)
C2 O10 C7 C5 11.7(2)
C2 O10 C7 C8 -169.32(15)
C3 C5 C7 O10 179.57(16)
C3 C5 C7 C8 0.6(3)
C4 C6 C8 C7 -1.4(2)
C4 C6 C8 C9 176.18(15)
O10 C7 C8 C6 -178.52(14)
C5 C7 C8 C6 0.5(2)
O10 C7 C8 C9 4.0(2)
C5 C7 C8 C9 -176.96(15)
C6 C8 C9 N1 -175.57(16)
C7 C8 C9 N1 1.9(3)
C6 C8 C9 O1 3.4(2)
C7 C8 C9 O1 -179.08(15)
